data_1539286
loop_
_publ_author_name
'Takeuchi, Y.'
'Nowacki, W.'
'Ghose, S.'

_publ_section_title
;
 The crystal structure of the thallium-lead sulfosalt hutchinsonite
;
_journal_name_full Chimia
_journal_page_first 215
_journal_page_last 217
_journal_volume 18
_journal_year 1964
_chemical_formula_sum 'As5 Pb S9 Tl'
_chemical_name_systematic 'Tl Pb As5 S9'
_space_group_IT_number 61
_symmetry_space_group_name_Hall '-P 2ac 2ab'
_symmetry_space_group_name_H-M 'P b c a'
_cell_angle_alpha 90
_cell_angle_beta 90
_cell_angle_gamma 90
_cell_formula_units_Z 8
_cell_length_a 10.86
_cell_length_b 35.45
_cell_length_c 8.16
_cell_volume 3141.494
_citation_journal_id_ASTM CHIMAD
_cod_data_source_file Takeuchi_CHIMAD_1964_1913.cif
_cod_data_source_block As5Pb1S9Tl1
_cod_original_formula_sum 'As5 Pb1 S9 Tl1'
_cod_database_code 1539286

loop_
_symmetry_equiv_pos_as_xyz
x,y,z
-x+1/2,-y,z+1/2
x+1/2,-y+1/2,-z
-x,y+1/2,-z+1/2
-x,-y,-z
x-1/2,y,-z-1/2
-x-1/2,y-1/2,z
x,-y-1/2,z-1/2

loop_
_atom_site_label
_atom_site_type_symbol
_atom_site_fract_x
_atom_site_fract_y
_atom_site_fract_z
_atom_site_occupancy
_atom_site_U_iso_or_equiv
S5 S-2 0.1089 0.1453 0.895 1 0.0
S3 S-2 0.1186 0.2529 0.3645 1 0.0
As5 As+3 0.3817 0.0291 0.9536 1 0.0
Tl1 Tl+1 0.3587 0.24641 0.1061 0.5 0.0
S6 S-2 0.392 0.0145 0.6866 1 0.0
S8 S-2 0.435 0.0677 0.3326 1 0.0
Tl2 Tl+1 0.3362 0.1226 0.6345 0.5 0.0
S7 S-2 0.1978 0.0579 0.947 1 0.0
S1 S-2 0.3891 0.187 0.3657 1 0.0
As2 As+3 0.0996 0.1859 0.126 1 0.0
As3 As+3 0.435 0.1153 0.1378 1 0.0
Pb1 Pb+2 0.3587 0.24641 0.1061 0.5 0.0
S4 S-2 0.1264 0.1389 0.3331 1 0.0
Pb2 Pb+2 0.3362 0.1226 0.6345 0.5 0.0
As4 As+3 0.136 0.0478 0.2183 1 0.0
S9 S-2 0.01 0.0787 0.589 1 0.0
As1 As+3 0.1088 0.1953 0.698 1 0.0
S2 S-2 0.4029 0.1881 0.8723 1 0.0
